data_7019327
loop_
_publ_author_name
'Smythe, Nathan C.'
'Butler, Derek P.'
'Moore, Curtis E.'
'McGowan, William R.'
'Rheingold, Arnold L.'
'Beauvais, Laurance G.'

_publ_section_title
;
 A heterobimetallic metal-organic framework with tunable reactive metal
 sites: synthesis, characterization, and reactivity.
;
_journal_issue 26
_journal_name_full 'Dalton transactions (Cambridge, England : 2003)'
_journal_page_first 7855
_journal_page_last 7858
_journal_paper_doi 10.1039/c2dt30184a
_journal_volume 41
_journal_year 2012
_chemical_formula_moiety 'C96 H52 Cd2 N8 Ni1.12 O18, 3(C5 H11 N1 O1), (H2 O1), (C5, H11, N1)'
_chemical_formula_sum 'C105.5 H76 Cd2 N10 Ni2 O20.5'
_chemical_formula_weight 2153.98
_chemical_name_systematic
;
?
;
_space_group_crystal_system orthorhombic
_space_group_IT_number 61
_space_group_name_Hall '-P 2ac 2ab'
_space_group_name_H-M_alt 'P b c a'
_symmetry_space_group_name_Hall '-P 2ac 2ab'
_symmetry_space_group_name_H-M 'P b c a'
_atom_sites_solution_hydrogens geom
_atom_sites_solution_primary direct
_atom_sites_solution_secondary difmap
_audit_creation_date 2012-02-16
_audit_creation_method
;
Olex2 1.1
(compiled Nov 1 2011 20:42:30, GUI svn.r3906)
;
_cell_angle_alpha 90.00
_cell_angle_beta 90.00
_cell_angle_gamma 90.00
_cell_formula_units_Z 8
_cell_length_a 59.431(2)
_cell_length_b 9.3517(4)
_cell_length_c 41.7871(17)
_cell_measurement_reflns_used 9816
_cell_measurement_temperature 100(2)
_cell_measurement_theta_max 122.32
_cell_measurement_theta_min 2.98
_cell_volume 23224.5(16)
_computing_cell_refinement 'Bruker APEX2'
_computing_data_collection 'Bruker SAINT'
_computing_data_reduction 'Bruker SAINT'
_computing_molecular_graphics
;
O. V. Dolomanov, L. J. Bourhis, R. J. Gildea, J. A. K. Howard and H. Puschmann,
OLEX2: a complete structure solution, refinement and analysis program.
J. Appl. Cryst. (2009). 42, 339-341.
;
_computing_publication_material
;
O. V. Dolomanov, L. J. Bourhis, R. J. Gildea, J. A. K. Howard and H. Puschmann,
OLEX2: a complete structure solution, refinement and analysis program.
J. Appl. Cryst. (2009). 42, 339-341.
;
_computing_structure_refinement
;
XL, G.M. Sheldrick, Acta Cryst.
(2008). A64, 112-122
;
_computing_structure_solution 'SHELXS-97 (Sheldrick, 2008)'
_diffrn_ambient_temperature 100.0
_diffrn_measured_fraction_theta_full 0.960
_diffrn_measured_fraction_theta_max 0.960
_diffrn_measurement_device_type 'Bruker Smart 6K CCD'
_diffrn_measurement_method '\f and \w scans'
_diffrn_radiation_monochromator graphite
_diffrn_radiation_type 'CU K\a'
_diffrn_radiation_wavelength 1.54184
_diffrn_reflns_av_R_equivalents 0.0740
_diffrn_reflns_av_unetI/netI 0.0560
_diffrn_reflns_limit_h_max 67
_diffrn_reflns_limit_h_min -66
_diffrn_reflns_limit_k_max 10
_diffrn_reflns_limit_k_min -9
_diffrn_reflns_limit_l_max 47
_diffrn_reflns_limit_l_min -47
_diffrn_reflns_number 95677
_diffrn_reflns_theta_full 61.16
_diffrn_reflns_theta_max 61.16
_diffrn_reflns_theta_min 1.49
_diffrn_source 'fine-focus sealed tube'
_diffrn_source_current 20.0
_diffrn_source_power 0.9
_diffrn_source_voltage 45.0
_exptl_absorpt_coefficient_mu 3.790
_exptl_absorpt_correction_T_max 0.5753
_exptl_absorpt_correction_T_min 0.4461
_exptl_absorpt_correction_type multi-scan
_exptl_absorpt_process_details SADABS
_exptl_crystal_colour purple-red
_exptl_crystal_density_diffrn 1.232
_exptl_crystal_density_meas ?
_exptl_crystal_density_method 'not measured'
_exptl_crystal_description 'irregular blocks'
_exptl_crystal_F_000 8760
_exptl_crystal_size_max 0.25
_exptl_crystal_size_mid 0.20
_exptl_crystal_size_min 0.16
_refine_diff_density_max 2.718
_refine_diff_density_min -1.463
_refine_diff_density_rms 0.197
_refine_ls_extinction_method none
_refine_ls_goodness_of_fit_ref 1.524
_refine_ls_hydrogen_treatment constr
_refine_ls_matrix_type full
_refine_ls_number_parameters 1103
_refine_ls_number_reflns 17152
_refine_ls_number_restraints 24
_refine_ls_restrained_S_all 1.530
_refine_ls_R_factor_all 0.1582
_refine_ls_R_factor_gt 0.1341
_refine_ls_shift/su_max 0.001
_refine_ls_shift/su_mean 0.000
_refine_ls_structure_factor_coef Fsqd
_refine_ls_weighting_details 'calc w=1/[\s^2^(Fo^2^)+(0.0757P)^2^+109.1495P] where P=(Fo^2^+2Fc^2^)/3'
_refine_ls_weighting_scheme calc
_refine_ls_wR_factor_gt 0.3052
_refine_ls_wR_factor_ref 0.3175
_reflns_number_gt 12550
_reflns_number_total 17152
_reflns_threshold_expression >2sigma(I)
_cod_data_source_file c2dt30184a.txt
_cod_data_source_block dbsdsuni-sr
_cod_depositor_comments
;
The following automatic conversions were performed:

'_exptl_crystal_density_meas' value 'not measured' was changed to '?'
- the value is perceived as not measured.

Automatic conversion script
Id: cif_fix_values 3008 2015-01-20 13:52:24Z robertas 
;
_cod_original_formula_sum 'C105.50 H76 Cd2 N10 Ni2 O20.50'
_cod_database_code 7019327

loop_
_space_group_symop_id
_space_group_symop_operation_xyz
1 'x, y, z'
2 '-x+1/2, -y, z+1/2'
3 '-x, y+1/2, -z+1/2'
4 'x+1/2, -y+1/2, -z'
5 '-x, -y, -z'
6 'x-1/2, y, -z-1/2'
7 'x, -y-1/2, z-1/2'
8 '-x-1/2, y-1/2, z'

loop_
_atom_site_label
_atom_site_type_symbol
_atom_site_fract_x
_atom_site_fract_y
_atom_site_fract_z
_atom_site_U_iso_or_equiv
_atom_site_adp_type
_atom_site_occupancy
_atom_site_symmetry_multiplicity
_atom_site_calc_flag
_atom_site_refinement_flags
C1 C 0.01799(18) 1.4600(11) 0.4356(2) 0.048(3) Uani 1 1 d .
C2 C 0.03874(17) 1.4086(10) 0.4455(2) 0.042(2) Uani 1 1 d .
C3 C 0.06052(18) 1.4250(11) 0.4293(2) 0.051(3) Uani 1 1 d .
H3 H 0.0628 1.4647 0.4087 0.061 Uiso 1 1 calc R
C4 C 0.07673(19) 1.3736(12) 0.4490(3) 0.063(3) Uani 1 1 d .
H4 H 0.0924 1.3697 0.4448 0.075 Uiso 1 1 calc R
C5 C 0.06530(18) 1.3254(10) 0.4779(3) 0.049(2) Uani 1 1 d .
C6 C 0.0776(2) 1.2763(12) 0.5042(2) 0.060(3) Uani 1 1 d .
C7 C 0.06493(19) 1.2087(11) 0.5303(3) 0.053(3) Uani 1 1 d .
C8 C 0.07656(18) 1.1673(11) 0.5607(3) 0.055(3) Uani 1 1 d .
H8 H 0.0918 1.1849 0.5664 0.066 Uiso 1 1 calc R
C9 C 0.06089(18) 1.1004(11) 0.5779(2) 0.052(3) Uani 1 1 d .
H9 H 0.0632 1.0593 0.5984 0.062 Uiso 1 1 calc R
C10 C 0.03946(17) 1.0999(10) 0.5601(2) 0.044(2) Uani 1 1 d .
C11 C 0.01957(17) 1.0345(11) 0.5690(2) 0.045(2) Uani 1 1 d .
C12 C -0.00119(17) 1.0519(10) 0.55279(19) 0.042(2) Uani 1 1 d .
C13 C -0.02148(17) 0.9799(10) 0.5595(2) 0.044(2) Uani 1 1 d .
H13 H -0.0231 0.9056 0.5748 0.053 Uiso 1 1 calc R
C14 C -0.03798(17) 1.0310(10) 0.5413(2) 0.044(2) Uani 1 1 d .
H14 H -0.0533 1.0030 0.5411 0.053 Uiso 1 1 calc R
C15 C -0.02719(16) 1.1389(11) 0.5220(2) 0.046(2) Uani 1 1 d .
C16 C -0.0398(2) 1.2302(11) 0.50145(19) 0.051(3) Uani 1 1 d .
C17 C -0.02825(17) 1.3304(11) 0.4813(2) 0.047(2) Uani 1 1 d .
C18 C -0.03958(17) 1.4356(11) 0.4606(2) 0.046(2) Uani 1 1 d .
H18 H -0.0552 1.4580 0.4601 0.055 Uiso 1 1 calc R
C19 C -0.02327(17) 1.4932(9) 0.44248(19) 0.039(2) Uani 1 1 d .
H19 H -0.0256 1.5650 0.4267 0.046 Uiso 1 1 calc R
C20 C -0.00262(17) 1.4330(9) 0.44999(18) 0.038(2) Uani 1 1 d .
C25 C 0.13891(11) 1.1782(6) 0.5049(2) 0.083(4) Uani 1 1 d G
H25 H 0.1482 1.0956 0.5044 0.099 Uiso 1 1 calc R
C24 C 0.14858(9) 1.3135(8) 0.5057(2) 0.059(3) Uani 1 1 d G
C23 C 0.13497(12) 1.4344(6) 0.5064(2) 0.081(4) Uani 1 1 d GU
H23 H 0.1416 1.5268 0.5070 0.097 Uiso 1 1 calc R
C22 C 0.11169(11) 1.4199(6) 0.5064(2) 0.092(5) Uani 1 1 d G
H22 H 0.1024 1.5025 0.5069 0.110 Uiso 1 1 calc R
C21 C 0.10202(9) 1.2846(7) 0.5056(2) 0.051(3) Uani 1 1 d G
C26 C 0.11563(12) 1.1638(5) 0.5048(2) 0.076(4) Uani 1 1 d G
H26 H 0.1090 1.0713 0.5043 0.092 Uiso 1 1 calc R
C27 C 0.17389(18) 1.3262(11) 0.5054(3) 0.052(3) Uani 1 1 d .
C28 C 0.01977(16) 0.9504(10) 0.5996(2) 0.040(2) Uani 1 1 d .
C29 C 0.03366(17) 0.8330(10) 0.60381(19) 0.043(2) Uani 1 1 d .
H29 H 0.0425 0.8003 0.5864 0.051 Uiso 1 1 calc R
C30 C 0.03487(17) 0.7630(9) 0.6326(2) 0.041(2) Uani 1 1 d .
H30 H 0.0444 0.6818 0.6348 0.049 Uiso 1 1 calc R
C31 C 0.02244(15) 0.8093(10) 0.6585(2) 0.036(2) Uani 1 1 d .
C32 C 0.00880(19) 0.9228(12) 0.6541(2) 0.057(3) Uani 1 1 d .
H32 H 0.0001 0.9549 0.6718 0.068 Uiso 1 1 calc R
C33 C 0.00670(19) 0.9945(12) 0.6258(2) 0.056(3) Uani 1 1 d .
H33 H -0.0034 1.0727 0.6239 0.067 Uiso 1 1 calc R
C34 C 0.02464(16) 0.7345(10) 0.6904(2) 0.038(2) Uani 1 1 d .
C36 C -0.07693(11) 1.2481(8) 0.52890(11) 0.054(3) Uani 1 1 d G
H36 H -0.0693 1.2671 0.5484 0.065 Uiso 1 1 calc R
C37 C -0.10029(11) 1.2406(8) 0.52839(14) 0.069(3) Uani 1 1 d G
H37 H -0.1086 1.2545 0.5475 0.082 Uiso 1 1 calc R
C38 C -0.11146(8) 1.2127(8) 0.49984(17) 0.053(3) Uani 1 1 d G
C39 C -0.09929(11) 1.1922(8) 0.47181(13) 0.063(3) Uani 1 1 d G
H39 H -0.1069 1.1732 0.4523 0.076 Uiso 1 1 calc R
C40 C -0.07593(10) 1.1997(8) 0.47233(11) 0.049(2) Uani 1 1 d G
H40 H -0.0676 1.1858 0.4532 0.059 Uiso 1 1 calc R
C35 C -0.06475(8) 1.2276(7) 0.50087(14) 0.040(2) Uani 1 1 d G
C41 C -0.1361(3) 1.2014(13) 0.4993(4) 0.083(4) Uani 1 1 d .
C42 C 0.23181(17) 0.9524(10) 0.6868(2) 0.044(2) Uani 1 1 d .
C43 C 0.21065(17) 0.8905(10) 0.6964(3) 0.049(3) Uani 1 1 d .
C44 C 0.19020(19) 0.8968(11) 0.6774(3) 0.055(3) Uani 1 1 d .
H44 H 0.1885 0.9343 0.6564 0.066 Uiso 1 1 calc R
C45 C 0.1740(2) 0.8370(11) 0.6963(3) 0.066(3) Uani 1 1 d .
H45 H 0.1585 0.8276 0.6910 0.079 Uiso 1 1 calc R
C46 C 0.18453(19) 0.7905(11) 0.7257(3) 0.055(3) Uani 1 1 d .
C47 C 0.17392(19) 0.7275(9) 0.7520(3) 0.049(3) Uani 1 1 d .
C48 C 0.1845(2) 0.6724(10) 0.7787(3) 0.059(3) Uani 1 1 d .
C49 C 0.1730(2) 0.6234(12) 0.8075(3) 0.063(3) Uani 1 1 d .
H49 H 0.1573 0.6267 0.8115 0.075 Uiso 1 1 calc R
C50 C 0.18942(18) 0.5711(12) 0.8277(3) 0.060(3) Uani 1 1 d .
H50 H 0.1874 0.5340 0.8487 0.072 Uiso 1 1 calc R
C51 C 0.21039(18) 0.5845(11) 0.8103(2) 0.050(2) Uani 1 1 d .
C52 C 0.23083(16) 0.5265(9) 0.8210(2) 0.042(2) Uani 1 1 d .
C53 C 0.25146(18) 0.5461(11) 0.8055(2) 0.050(3) Uani 1 1 d .
C54 C 0.27216(18) 0.4745(11) 0.8142(2) 0.051(3) Uani 1 1 d .
H54 H 0.2742 0.4032 0.8301 0.062 Uiso 1 1 calc R
C55 C 0.28827(19) 0.5321(11) 0.7944(3) 0.057(3) Uani 1 1 d .
H55 H 0.3037 0.5053 0.7939 0.069 Uiso 1 1 calc R
C56 C 0.27783(17) 0.6411(11) 0.7742(2) 0.049(3) Uani 1 1 d .
C57 C 0.28937(19) 0.7353(10) 0.7542(2) 0.043(2) Uani 1 1 d .
C58 C 0.27824(18) 0.8313(11) 0.7339(2) 0.051(3) Uani 1 1 d .
C59 C 0.28942(19) 0.9355(11) 0.7142(2) 0.050(3) Uani 1 1 d .
H59 H 0.3050 0.9575 0.7144 0.061 Uiso 1 1 calc R
C60 C 0.27318(19) 0.9983(11) 0.6947(3) 0.057(3) Uani 1 1 d .
H60 H 0.2754 1.0715 0.6793 0.068 Uiso 1 1 calc R
C61 C 0.2519(2) 0.9278(11) 0.7030(2) 0.055(3) Uani 1 1 d .
C62 C 0.23123(17) 1.0359(10) 0.6571(2) 0.047(2) Uani 1 1 d .
C63 C 0.21781(18) 1.1575(10) 0.6534(2) 0.049(3) Uani 1 1 d .
H63 H 0.2094 1.1918 0.6711 0.059 Uiso 1 1 calc R
C64 C 0.21659(16) 1.2274(11) 0.6250(2) 0.044(2) Uani 1 1 d .
H64 H 0.2072 1.3093 0.6235 0.053 Uiso 1 1 calc R
C65 C 0.22840(19) 1.1848(12) 0.5981(2) 0.054(3) Uani 1 1 d .
C66 C 0.2425(2) 1.0655(14) 0.6018(3) 0.070(4) Uani 1 1 d .
H66 H 0.2511 1.0326 0.5841 0.084 Uiso 1 1 calc R
C67 C 0.2442(2) 0.9952(13) 0.6307(3) 0.066(3) Uani 1 1 d .
H67 H 0.2544 0.9174 0.6328 0.079 Uiso 1 1 calc R
C68 C 0.22655(19) 1.2577(12) 0.5673(2) 0.051(3) Uani 1 1 d .
C69 C 0.14832(8) 0.7143(7) 0.75078(18) 0.053(3) Uani 1 1 d G
C70 C 0.13509(11) 0.8369(5) 0.75101(19) 0.058(3) Uani 1 1 d G
H70 H 0.1420 0.9286 0.7511 0.070 Uiso 1 1 calc R
C71 C 0.11178(10) 0.8254(5) 0.75107(19) 0.064(3) Uani 1 1 d G
H71 H 0.1027 0.9092 0.7512 0.076 Uiso 1 1 calc R
C72 C 0.10169(8) 0.6913(6) 0.75091(17) 0.044(2) Uani 1 1 d G
C73 C 0.11492(11) 0.5687(5) 0.7507(2) 0.079(4) Uani 1 1 d G
H73 H 0.1080 0.4771 0.7506 0.095 Uiso 1 1 calc R
C74 C 0.13823(11) 0.5802(5) 0.7506(2) 0.083(5) Uani 1 1 d G
H74 H 0.1473 0.4965 0.7505 0.100 Uiso 1 1 calc R
C75 C 0.0767(2) 0.6804(11) 0.7521(2) 0.052(3) Uani 1 1 d .
C76 C 0.23145(18) 0.4454(11) 0.8512(2) 0.051(3) Uani 1 1 d .
C77 C 0.21837(18) 0.3203(9) 0.8558(3) 0.052(3) Uani 1 1 d .
H77 H 0.2103 0.2812 0.8382 0.063 Uiso 1 1 calc R
C78 C 0.21703(19) 0.2534(11) 0.8854(2) 0.052(3) Uani 1 1 d .
H78 H 0.2078 0.1712 0.8876 0.062 Uiso 1 1 calc R
C79 C 0.22880(17) 0.3032(10) 0.9118(2) 0.045(2) Uani 1 1 d .
C80 C 0.2415(2) 0.4207(14) 0.9075(3) 0.068(3) Uani 1 1 d .
H80 H 0.2493 0.4586 0.9254 0.081 Uiso 1 1 calc R
C81 C 0.2437(2) 0.4907(13) 0.8778(2) 0.061(3) Uani 1 1 d .
H81 H 0.2536 0.5697 0.8759 0.073 Uiso 1 1 calc R
C82 C 0.3141(2) 0.7291(11) 0.7539(2) 0.048(3) Uani 1 1 d .
C83 C 0.3267(2) 0.7495(12) 0.7826(2) 0.057(3) Uani 1 1 d .
H83 H 0.3190 0.7715 0.8020 0.069 Uiso 1 1 calc R
C84 C 0.3500(2) 0.7377(13) 0.7828(3) 0.063(3) Uani 1 1 d .
H84 H 0.3579 0.7492 0.8024 0.076 Uiso 1 1 calc R
C85 C 0.3621(2) 0.7089(11) 0.7544(3) 0.052(3) Uani 1 1 d .
C86 C 0.3498(2) 0.6963(12) 0.7257(3) 0.064(3) Uani 1 1 d .
H86 H 0.3576 0.6808 0.7062 0.077 Uiso 1 1 calc R
C87 C 0.3263(2) 0.7058(13) 0.7253(3) 0.064(3) Uani 1 1 d .
H87 H 0.3185 0.6966 0.7056 0.077 Uiso 1 1 calc R
C88 C 0.3868(3) 0.7014(14) 0.7534(3) 0.067(3) Uani 1 1 d U
C89 C 0.2270(2) 1.2680(16) 0.4428(2) 0.063(4) Uani 1 1 d .
C90 C 0.02333(17) 0.7453(10) 0.8129(2) 0.040(2) Uani 1 1 d .
C91 C 0.01777(17) 1.5443(10) 0.40466(19) 0.042(2) Uani 1 1 d .
C92 C 0.00606(19) 1.4912(12) 0.3778(2) 0.058(3) Uani 1 1 d .
H92 H -0.0030 1.4078 0.3796 0.070 Uiso 1 1 calc R
C93 C 0.00782(18) 1.5608(12) 0.3492(2) 0.054(3) Uani 1 1 d .
H93 H -0.0001 1.5243 0.3313 0.065 Uiso 1 1 calc R
C94 C 0.02039(17) 1.6792(10) 0.34555(19) 0.044(2) Uani 1 1 d .
C95 C 0.03223(17) 1.7361(9) 0.3726(2) 0.041(2) Uani 1 1 d .
H95 H 0.0412 1.8197 0.3708 0.049 Uiso 1 1 calc R
C96 C 0.03011(16) 1.6659(9) 0.40121(18) 0.040(2) Uani 1 1 d .
H96 H 0.0376 1.7037 0.4194 0.048 Uiso 1 1 calc R
Cd1 Cd 0.218770(14) 1.34783(8) 0.50515(2) 0.0573(3) Uani 1 1 d .
Cd2 Cd 0.031272(13) 0.65387(7) 0.752591(15) 0.0453(2) Uani 1 1 d .
N1 N -0.00473(13) 1.1490(8) 0.52868(15) 0.0376(18) Uani 1 1 d .
N2 N 0.04307(14) 1.1721(8) 0.53127(17) 0.0414(18) Uani 1 1 d .
N3 N 0.04271(14) 1.3405(8) 0.47464(17) 0.0415(18) Uani 1 1 d .
N4 N -0.00549(13) 1.3364(8) 0.47434(16) 0.0409(19) Uani 1 1 d .
N5 N 0.20741(15) 0.8220(8) 0.7245(2) 0.049(2) Uani 1 1 d .
N6 N 0.20716(13) 0.6503(8) 0.7819(2) 0.046(2) Uani 1 1 d .
N7 N 0.25486(14) 0.6447(8) 0.7806(2) 0.049(2) Uani 1 1 d .
N8 N 0.25519(15) 0.8317(9) 0.7277(2) 0.054(2) Uani 1 1 d .
Ni1 Ni 0.01913(7) 1.2473(4) 0.50223(9) 0.0778(19) Uani 0.571(9) 1 d P
Ni2 Ni 0.23106(8) 0.7407(5) 0.75373(10) 0.082(2) Uani 0.550(9) 1 d P
O1 O 0.01359(13) 0.7857(8) 0.71402(15) 0.0561(19) Uani 1 1 d .
O2 O 0.03616(12) 0.6265(7) 0.69306(14) 0.0483(17) Uani 1 1 d .
O3 O 0.18534(14) 1.2133(8) 0.5044(2) 0.064(2) Uani 1 1 d .
O4 O 0.18250(12) 1.4506(7) 0.50591(19) 0.059(2) Uani 1 1 d .
O5 O -0.14648(14) 1.1950(10) 0.4722(3) 0.090(3) Uani 1 1 d .
O6 O -0.14671(14) 1.2047(11) 0.5249(3) 0.092(3) Uani 1 1 d .
O7 O 0.06750(12) 0.5542(6) 0.75206(14) 0.0432(16) Uani 1 1 d .
O8 O 0.06449(12) 0.7891(7) 0.75247(16) 0.0459(16) Uani 1 1 d .
O9 O 0.21432(14) 1.3659(7) 0.56436(17) 0.060(2) Uani 1 1 d .
O10 O 0.23727(13) 1.2083(9) 0.54269(17) 0.066(2) Uani 1 1 d .
O11 O 0.39681(15) 0.6933(9) 0.7281(3) 0.088(3) Uani 1 1 d .
O12 O 0.39651(17) 0.6965(11) 0.7794(3) 0.102(3) Uani 1 1 d .
O13 O 0.23631(15) 1.2065(10) 0.46649(17) 0.076(3) Uani 1 1 d .
O14 O 0.21487(15) 1.3782(8) 0.44649(19) 0.066(2) Uani 1 1 d .
O15 O 0.23814(16) 1.5510(10) 0.5046(2) 0.083(3) Uani 1 1 d U
H15A H 0.2346 1.6094 0.4875 0.124 Uiso 1 1 d R
H15B H 0.2358 1.6045 0.5227 0.124 Uiso 1 1 d R
O16 O 0.03371(12) 0.6333(7) 0.81115(13) 0.0484(17) Uani 1 1 d .
O17 O 0.01272(13) 0.7995(9) 0.78937(15) 0.060(2) Uani 1 1 d .
O18 O 0.01222(16) 0.4472(9) 0.75036(16) 0.068(2) Uani 1 1 d U
H18A H 0.0181 0.3846 0.7636 0.101 Uiso 1 1 d R
H18B H -0.0018 0.4629 0.7559 0.101 Uiso 1 1 d R

loop_
_atom_site_aniso_label
_atom_site_aniso_U_11
_atom_site_aniso_U_22
_atom_site_aniso_U_33
_atom_site_aniso_U_23
_atom_site_aniso_U_13
_atom_site_aniso_U_12
C1 0.054(7) 0.055(6) 0.036(5) -0.021(4) -0.006(5) 0.005(5)
C2 0.044(6) 0.044(5) 0.036(5) -0.007(4) -0.001(4) 0.002(5)
C3 0.056(7) 0.063(6) 0.034(5) 0.002(4) -0.006(4) -0.007(5)
C4 0.037(7) 0.069(7) 0.081(8) 0.014(6) -0.006(6) 0.017(6)
C5 0.040(6) 0.043(5) 0.063(6) 0.016(5) 0.001(5) -0.002(5)
C6 0.084(10) 0.044(6) 0.053(6) 0.010(5) -0.012(6) -0.017(6)
C7 0.055(8) 0.037(5) 0.068(7) 0.011(5) -0.002(5) -0.003(5)
C8 0.042(7) 0.054(6) 0.070(7) 0.020(5) -0.028(5) -0.018(5)
C9 0.052(7) 0.056(6) 0.046(5) 0.000(5) -0.018(5) -0.010(5)
C10 0.047(7) 0.050(5) 0.034(5) 0.002(4) -0.010(4) 0.003(5)
C11 0.039(6) 0.055(6) 0.041(5) -0.014(4) -0.001(4) -0.003(5)
C12 0.057(7) 0.046(5) 0.023(4) -0.012(4) -0.002(4) 0.001(5)
C13 0.052(7) 0.049(5) 0.030(4) -0.005(4) -0.006(4) 0.004(5)
C14 0.042(6) 0.044(5) 0.046(5) -0.009(4) -0.009(4) -0.009(5)
C15 0.035(6) 0.058(6) 0.044(5) -0.016(4) -0.010(4) -0.002(5)
C16 0.077(9) 0.056(6) 0.021(4) -0.020(4) 0.001(4) -0.002(6)
C17 0.041(6) 0.062(6) 0.037(5) -0.022(4) 0.003(4) 0.001(5)
C18 0.045(6) 0.061(6) 0.032(5) -0.020(4) -0.008(4) 0.007(5)
C19 0.053(7) 0.033(4) 0.030(4) 0.001(3) 0.005(4) -0.004(4)
C20 0.052(7) 0.042(5) 0.020(4) -0.008(3) -0.006(4) 0.010(5)
C25 0.057(9) 0.043(7) 0.148(14) 0.007(7) -0.002(8) 0.004(6)
C24 0.063(8) 0.041(6) 0.073(7) 0.013(5) -0.006(6) 0.001(5)
C23 0.077(5) 0.075(5) 0.091(5) 0.000(4) 0.000(4) -0.003(4)
C22 0.039(8) 0.036(6) 0.200(17) -0.001(8) -0.022(9) -0.006(6)
C21 0.029(6) 0.039(5) 0.086(8) 0.017(5) -0.017(5) -0.004(5)
C26 0.037(7) 0.044(6) 0.149(13) 0.009(7) -0.013(7) -0.013(6)
C27 0.028(6) 0.043(6) 0.086(8) 0.002(5) -0.005(5) -0.002(5)
C28 0.043(6) 0.043(5) 0.033(4) -0.005(4) 0.002(4) 0.000(4)
C29 0.053(6) 0.047(5) 0.028(4) -0.006(4) 0.022(4) 0.005(5)
C30 0.043(6) 0.034(5) 0.044(5) -0.013(4) 0.012(4) 0.002(4)
C31 0.027(5) 0.047(5) 0.035(4) -0.020(4) 0.000(4) 0.003(4)
C32 0.068(8) 0.073(7) 0.030(5) -0.014(5) 0.005(5) 0.021(6)
C33 0.068(8) 0.069(7) 0.030(5) -0.008(4) -0.010(5) 0.036(6)
C34 0.030(6) 0.048(5) 0.036(5) -0.013(4) -0.001(4) -0.006(4)
C36 0.056(8) 0.063(7) 0.044(5) -0.020(5) -0.003(5) 0.006(5)
C37 0.077(10) 0.067(8) 0.063(7) -0.011(6) 0.011(6) 0.008(7)
C38 0.037(7) 0.050(6) 0.073(7) 0.004(5) -0.001(5) -0.010(5)
C39 0.069(9) 0.060(7) 0.061(7) 0.010(5) -0.026(6) -0.008(6)
C40 0.045(7) 0.058(6) 0.044(5) 0.005(4) -0.003(5) -0.001(5)
C35 0.010(5) 0.052(5) 0.058(6) -0.018(4) -0.002(4) -0.003(4)
C41 0.070(11) 0.036(6) 0.143(14) 0.014(7) 0.013(10) 0.014(7)
C42 0.048(7) 0.036(5) 0.047(5) -0.012(4) -0.004(4) 0.012(5)
C43 0.036(6) 0.041(5) 0.070(7) -0.019(5) -0.011(5) 0.012(5)
C44 0.048(7) 0.043(5) 0.074(7) -0.002(5) -0.005(5) 0.005(5)
C45 0.061(8) 0.046(6) 0.092(9) 0.006(6) -0.023(7) 0.003(6)
C46 0.044(7) 0.044(5) 0.076(7) -0.009(5) -0.019(6) 0.013(5)
C47 0.040(7) 0.022(4) 0.084(7) 0.021(4) 0.001(5) 0.010(4)
C48 0.050(7) 0.032(5) 0.094(8) 0.003(5) 0.006(6) 0.009(5)
C49 0.037(7) 0.056(6) 0.094(9) 0.009(6) 0.007(6) 0.000(5)
C50 0.034(7) 0.052(6) 0.094(9) 0.003(6) -0.004(6) -0.001(5)
C51 0.042(6) 0.050(6) 0.057(6) -0.006(5) -0.006(5) -0.005(5)
C52 0.038(6) 0.035(5) 0.053(5) -0.017(4) -0.003(4) 0.005(4)
C53 0.049(7) 0.046(5) 0.053(6) -0.027(5) -0.005(5) 0.003(5)
C54 0.047(7) 0.054(6) 0.053(6) -0.012(5) -0.006(5) 0.007(5)
C55 0.049(7) 0.051(6) 0.071(7) -0.026(5) -0.004(6) 0.006(5)
C56 0.041(6) 0.052(6) 0.055(6) -0.024(5) -0.009(5) 0.005(5)
C57 0.047(7) 0.044(5) 0.037(5) -0.006(4) -0.002(4) -0.002(5)
C58 0.051(7) 0.049(6) 0.054(6) -0.022(5) -0.007(5) -0.003(5)
C59 0.050(7) 0.054(6) 0.047(5) -0.016(5) 0.006(5) -0.012(5)
C60 0.061(8) 0.045(6) 0.064(7) -0.020(5) 0.016(6) -0.021(5)
C61 0.061(8) 0.051(6) 0.055(6) -0.030(5) 0.002(5) 0.007(6)
C62 0.046(7) 0.043(5) 0.051(6) -0.018(4) -0.002(5) -0.009(5)
C63 0.050(7) 0.036(5) 0.062(6) -0.018(4) 0.021(5) -0.009(5)
C64 0.024(6) 0.044(5) 0.064(6) 0.002(5) 0.009(4) 0.000(4)
C65 0.048(7) 0.068(7) 0.046(6) -0.020(5) 0.001(5) -0.006(6)
C66 0.071(9) 0.092(9) 0.046(6) -0.025(6) 0.005(5) 0.033(7)
C67 0.077(9) 0.069(7) 0.051(6) -0.015(5) 0.002(6) 0.023(6)
C68 0.047(7) 0.061(7) 0.045(5) -0.034(5) 0.013(5) -0.022(5)
C69 0.054(8) 0.035(5) 0.071(7) 0.016(4) -0.008(5) 0.000(5)
C70 0.041(7) 0.033(5) 0.101(9) 0.002(5) -0.006(6) -0.003(5)
C71 0.058(8) 0.027(5) 0.106(10) 0.008(5) -0.011(6) 0.010(5)
C72 0.045(7) 0.030(5) 0.056(6) 0.012(4) -0.005(4) -0.007(4)
C73 0.045(8) 0.028(5) 0.164(15) 0.004(6) 0.000(7) -0.004(5)
C74 0.038(7) 0.042(6) 0.170(16) 0.000(7) -0.008(7) 0.006(6)
C75 0.060(8) 0.042(6) 0.055(6) 0.009(4) -0.013(5) -0.014(6)
C76 0.043(7) 0.061(6) 0.049(6) -0.018(5) -0.007(5) 0.021(5)
C77 0.054(7) 0.030(5) 0.073(7) -0.021(5) -0.021(5) 0.009(5)
C78 0.057(8) 0.051(6) 0.048(6) -0.005(5) -0.018(5) 0.013(5)
C79 0.040(6) 0.046(5) 0.050(5) -0.016(4) -0.006(4) 0.006(5)
C80 0.062(8) 0.084(9) 0.057(7) -0.023(6) -0.008(6) -0.014(7)
C81 0.071(8) 0.075(7) 0.038(5) -0.020(5) 0.002(5) -0.030(6)
C82 0.051(7) 0.057(6) 0.036(5) -0.004(4) 0.000(4) 0.004(5)
C83 0.059(8) 0.078(8) 0.035(5) 0.001(5) 0.003(5) -0.015(6)
C84 0.058(8) 0.081(8) 0.051(6) 0.015(6) -0.014(5) -0.016(6)
C85 0.051(7) 0.034(5) 0.073(7) 0.015(5) 0.007(5) 0.000(5)
C86 0.063(9) 0.062(7) 0.067(7) -0.021(6) 0.010(6) 0.016(6)
C87 0.058(8) 0.083(8) 0.051(6) -0.026(6) -0.002(5) -0.002(7)
C88 0.065(4) 0.063(4) 0.073(4) 0.002(3) 0.000(3) 0.002(3)
C89 0.043(7) 0.111(10) 0.036(5) 0.013(6) -0.009(5) -0.036(7)
C90 0.040(6) 0.043(6) 0.038(5) 0.013(4) 0.003(4) -0.005(4)
C91 0.046(6) 0.053(6) 0.026(4) -0.009(4) -0.010(4) 0.010(5)
C92 0.068(8) 0.078(7) 0.030(5) -0.019(5) 0.003(5) -0.033(6)
C93 0.052(7) 0.082(8) 0.027(5) -0.020(5) -0.016(4) -0.010(6)
C94 0.052(7) 0.057(6) 0.022(4) -0.015(4) -0.011(4) 0.009(5)
C95 0.049(7) 0.034(5) 0.039(5) -0.014(4) -0.007(4) 0.021(4)
C96 0.051(6) 0.045(5) 0.022(4) -0.007(3) -0.021(4) 0.012(5)
Cd1 0.0454(5) 0.0454(4) 0.0812(6) 0.0046(4) -0.0006(4) 0.0016(4)
Cd2 0.0468(5) 0.0427(4) 0.0466(4) 0.0025(3) -0.0039(3) 0.0017(3)
N1 0.041(5) 0.054(4) 0.018(3) -0.010(3) -0.007(3) 0.001(4)
N2 0.038(5) 0.048(4) 0.038(4) 0.003(3) -0.012(3) -0.009(4)
N3 0.041(5) 0.051(4) 0.033(4) 0.002(3) -0.003(3) 0.003(4)
N4 0.046(5) 0.053(4) 0.024(3) -0.010(3) 0.002(3) 0.000(4)
N5 0.053(6) 0.037(4) 0.057(5) 0.001(4) -0.009(4) 0.003(4)
N6 0.029(5) 0.033(4) 0.075(6) -0.007(4) -0.006(4) 0.001(3)
N7 0.038(5) 0.045(4) 0.063(5) -0.014(4) 0.005(4) -0.002(4)
N8 0.054(6) 0.045(5) 0.064(5) -0.021(4) -0.014(4) 0.012(4)
Ni1 0.056(3) 0.094(3) 0.083(3) 0.017(2) -0.0032(19) 0.003(2)
Ni2 0.070(4) 0.094(4) 0.082(3) 0.017(2) -0.001(2) 0.003(2)
O1 0.065(5) 0.068(4) 0.036(3) -0.011(3) -0.005(3) 0.014(4)
O2 0.063(5) 0.042(4) 0.040(3) 0.002(3) 0.008(3) 0.006(3)
O3 0.053(5) 0.043(4) 0.097(6) 0.013(4) 0.006(4) 0.015(4)
O4 0.039(4) 0.039(4) 0.098(6) -0.001(3) -0.009(4) 0.000(3)
O5 0.038(5) 0.076(6) 0.156(10) 0.008(6) -0.016(6) -0.004(5)
O6 0.030(5) 0.095(7) 0.150(10) -0.009(7) 0.013(6) -0.025(5)
O7 0.047(4) 0.037(3) 0.046(4) 0.006(3) -0.004(3) -0.012(3)
O8 0.032(4) 0.033(3) 0.073(5) 0.006(3) 0.001(3) 0.004(3)
O9 0.079(6) 0.041(4) 0.059(4) -0.012(3) 0.013(4) -0.006(4)
O10 0.061(5) 0.084(5) 0.052(4) 0.001(4) 0.004(4) 0.020(5)
O11 0.069(6) 0.057(5) 0.139(9) -0.024(5) 0.030(6) -0.020(5)
O12 0.078(7) 0.075(6) 0.151(10) 0.015(6) -0.036(7) -0.012(5)
O13 0.081(6) 0.109(6) 0.037(4) 0.022(4) -0.015(4) 0.024(5)
O14 0.074(6) 0.055(5) 0.070(5) 0.010(4) -0.012(4) 0.011(4)
O15 0.091(4) 0.083(4) 0.073(4) 0.003(3) 0.005(3) -0.026(3)
O16 0.067(5) 0.050(4) 0.028(3) 0.007(3) -0.016(3) -0.012(4)
O17 0.062(5) 0.085(5) 0.033(3) 0.010(3) -0.008(3) 0.005(4)
O18 0.077(4) 0.078(4) 0.048(3) 0.001(3) -0.003(3) -0.025(3)

loop_
_atom_type_symbol
_atom_type_description
_atom_type_scat_dispersion_real
_atom_type_scat_dispersion_imag
_atom_type_scat_source
C C 0.0181 0.0091 'International Tables Vol C Tables 4.2.6.8 and 6.1.1.4'
H H 0.0000 0.0000 'International Tables Vol C Tables 4.2.6.8 and 6.1.1.4'
Cd Cd 0.1185 4.6533 'International Tables Vol C Tables 4.2.6.8 and 6.1.1.4'
N N 0.0311 0.0180 'International Tables Vol C Tables 4.2.6.8 and 6.1.1.4'
Ni Ni -3.0029 0.5091 'International Tables Vol C Tables 4.2.6.8 and 6.1.1.4'
O O 0.0492 0.0322 'International Tables Vol C Tables 4.2.6.8 and 6.1.1.4'

loop_
_geom_angle_atom_site_label_1
_geom_angle_atom_site_label_2
_geom_angle_atom_site_label_3
_geom_angle
_geom_angle_site_symmetry_1
_geom_angle_site_symmetry_3
C2 C1 C20 126.4(10) . .
C2 C1 C91 116.2(9) . .
C20 C1 C91 117.2(9) . .
C1 C2 C3 127.7(9) . .
C1 C2 N3 124.7(9) . .
N3 C2 C3 107.5(8) . .
C2 C3 H3 126.0 . .
C4 C3 C2 108.1(9) . .
C4 C3 H3 126.0 . .
C3 C4 H4 126.8 . .
C3 C4 C5 106.4(10) . .
C5 C4 H4 126.8 . .
C6 C5 C4 120.8(10) . .
N3 C5 C4 110.1(9) . .
N3 C5 C6 129.1(10) . .
C5 C6 C7 117.3(11) . .
C5 C6 C21 122.3(10) . .
C21 C6 C7 120.3(9) . .
C6 C7 C8 120.4(10) . .
N2 C7 C6 128.9(10) . .
N2 C7 C8 110.7(9) . .
C7 C8 H8 127.6 . .
C9 C8 C7 104.9(9) . .
C9 C8 H8 127.6 . .
C8 C9 H9 125.3 . .
C8 C9 C10 109.4(9) . .
C10 C9 H9 125.3 . .
C11 C10 C9 127.0(9) . .
C11 C10 N2 125.4(9) . .
N2 C10 C9 107.5(9) . .
C10 C11 C12 124.3(9) . .
C10 C11 C28 117.1(8) . .
C12 C11 C28 118.4(9) . .
C13 C12 C11 126.5(9) . .
N1 C12 C11 124.1(9) . .
N1 C12 C13 109.3(8) . .
C12 C13 H13 124.9 . .
C14 C13 C12 110.2(9) . .
C14 C13 H13 124.9 . .
C13 C14 H14 128.0 . .
C13 C14 C15 104.1(9) . .
C15 C14 H14 128.0 . .
C16 C15 C14 121.6(9) . .
N1 C15 C14 111.6(8) . .
N1 C15 C16 126.5(10) . .
C15 C16 C17 119.7(11) . .
C15 C16 C35 121.7(9) . .
C17 C16 C35 118.6(9) . .
C16 C17 C18 124.3(10) . .
N4 C17 C16 128.0(10) . .
N4 C17 C18 107.2(9) . .
C17 C18 H18 127.2 . .
C19 C18 C17 105.6(9) . .
C19 C18 H18 127.2 . .
C18 C19 H19 124.8 . .
C18 C19 C20 110.4(8) . .
C20 C19 H19 124.8 . .
C19 C20 C1 127.6(9) . .
N4 C20 C1 123.4(9) . .
N4 C20 C19 109.0(8) . .
C24 C25 H25 120.0 . .
C24 C25 C26 120.0 . .
C26 C25 H25 120.0 . .
C25 C24 C23 120.0 . .
C25 C24 C27 118.9(6) . .
C23 C24 C27 121.1(6) . .
C24 C23 H23 120.0 . .
C22 C23 C24 120.0 . .
C22 C23 H23 120.0 . .
C23 C22 H22 120.0 . .
C23 C22 C21 120.0 . .
C21 C22 H22 120.0 . .
C22 C21 C6 117.6(6) . .
C26 C21 C6 122.4(6) . .
C26 C21 C22 120.0 . .
C25 C26 H26 120.0 . .
C21 C26 C25 120.0 . .
C21 C26 H26 120.0 . .
C24 C27 Cd1 179.7(8) . .
O3 C27 C24 118.3(9) . .
O3 C27 Cd1 61.5(6) . .
O3 C27 O4 123.4(10) . .
O4 C27 C24 118.2(9) . .
O4 C27 Cd1 61.9(5) . .
C29 C28 C11 122.0(8) . .
C29 C28 C33 117.5(8) . .
C33 C28 C11 120.4(9) . .
C28 C29 H29 119.3 . .
C30 C29 C28 121.4(8) . .
C30 C29 H29 119.3 . .
C29 C30 H30 119.7 . .
C29 C30 C31 120.7(9) . .
C31 C30 H30 119.7 . .
C30 C31 C34 120.0(8) . .
C32 C31 C30 117.5(9) . .
C32 C31 C34 122.5(8) . .
C31 C32 H32 118.0 . .
C31 C32 C33 124.0(9) . .
C33 C32 H32 118.0 . .
C28 C33 H33 120.6 . .
C32 C33 C28 118.8(9) . .
C32 C33 H33 120.6 . .
C31 C34 Cd2 168.0(6) . .
O1 C34 C31 117.6(8) . .
O1 C34 Cd2 56.2(5) . .
O2 C34 C31 120.8(8) . .
O2 C34 Cd2 66.7(5) . .
O2 C34 O1 121.7(9) . .
C37 C36 H36 120.0 . .
C37 C36 C35 120.0 . .
C35 C36 H36 120.0 . .
C36 C37 H37 120.0 . .
C36 C37 C38 120.0 . .
C38 C37 H37 120.0 . .
C37 C38 C41 120.2(9) . .
C39 C38 C37 120.0 . .
C39 C38 C41 119.8(9) . .
C38 C39 H39 120.0 . .
C40 C39 C38 120.0 . .
C40 C39 H39 120.0 . .
C39 C40 H40 120.0 . .
C39 C40 C35 120.0 . .
C35 C40 H40 120.0 . .
C36 C35 C16 120.3(5) . .
C40 C35 C16 119.7(5) . .
C40 C35 C36 120.0 . .
O5 C41 C38 119.4(14) . .
O6 C41 C38 119.4(15) . .
O6 C41 O5 121.1(16) . .
C43 C42 C62 115.3(9) . .
C61 C42 C43 123.2(10) . .
C61 C42 C62 121.3(10) . .
C42 C43 C44 124.2(10) . .
N5 C43 C42 123.7(9) . .
N5 C43 C44 112.0(10) . .
C43 C44 H44 127.5 . .
C45 C44 C43 105.0(11) . .
C45 C44 H44 127.5 . .
C44 C45 H45 126.1 . .
C44 C45 C46 107.9(11) . .
C46 C45 H45 126.1 . .
C47 C46 C45 126.9(11) . .
N5 C46 C45 109.3(11) . .
N5 C46 C47 123.8(9) . .
C46 C47 C69 117.1(9) . .
C48 C47 C46 125.9(11) . .
C48 C47 C69 116.9(9) . .
C47 C48 C49 124.7(11) . .
N6 C48 C47 125.9(11) . .
N6 C48 C49 109.4(10) . .
C48 C49 H49 126.7 . .
C50 C49 C48 106.6(10) . .
C50 C49 H49 126.7 . .
C49 C50 H50 127.2 . .
C49 C50 C51 105.5(11) . .
C51 C50 H50 127.2 . .
C52 C51 C50 123.3(10) . .
N6 C51 C50 111.1(9) . .
N6 C51 C52 125.5(10) . .
C51 C52 C76 119.7(9) . .
C53 C52 C51 124.0(10) . .
C53 C52 C76 116.3(9) . .
C52 C53 C54 124.6(10) . .
C52 C53 N7 123.8(10) . .
N7 C53 C54 111.6(10) . .
C53 C54 H54 127.5 . .
C55 C54 C53 105.1(10) . .
C55 C54 H54 127.5 . .
C54 C55 H55 125.5 . .
C54 C55 C56 108.9(10) . .
C56 C55 H55 125.5 . .
C57 C56 C55 125.3(10) . .
N7 C56 C55 108.8(10) . .
N7 C56 C57 125.6(10) . .
C56 C57 C58 122.4(10) . .
C56 C57 C82 118.2(9) . .
C58 C57 C82 119.4(9) . .
C57 C58 C59 124.3(10) . .
N8 C58 C57 125.3(10) . .
N8 C58 C59 110.2(10) . .
C58 C59 H59 126.3 . .
C60 C59 C58 107.5(10) . .
C60 C59 H59 126.3 . .
C59 C60 H60 127.2 . .
C59 C60 C61 105.5(10) . .
C61 C60 H60 127.2 . .
C42 C61 C60 123.3(11) . .
N8 C61 C42 126.2(11) . .
N8 C61 C60 110.5(10) . .
C63 C62 C42 122.7(9) . .
C63 C62 C67 116.6(10) . .
C67 C62 C42 120.6(10) . .
C62 C63 H63 119.3 . .
C64 C63 C62 121.4(9) . .
C64 C63 H63 119.3 . .
C63 C64 H64 118.5 . .
C63 C64 C65 123.0(10) . .
C65 C64 H64 118.5 . .
C64 C65 C66 116.2(10) . .
C64 C65 C68 123.0(10) . .
C66 C65 C68 120.9(9) . .
C65 C66 H66 119.4 . .
C67 C66 C65 121.2(10) . .
C67 C66 H66 119.4 . .
C62 C67 H67 119.3 . .
C66 C67 C62 121.4(11) . .
C66 C67 H67 119.3 . .
O9 C68 C65 120.4(9) . .
O9 C68 O10 119.9(10) . .
O10 C68 C65 119.7(11) . .
C70 C69 C47 119.8(5) . .
C70 C69 C74 120.0 . .
C74 C69 C47 120.2(5) . .
C69 C70 H70 120.0 . .
C69 C70 C71 120.0 . .
C71 C70 H70 120.0 . .
C70 C71 H71 120.0 . .
C72 C71 C70 120.0 . .
C72 C71 H71 120.0 . .
C71 C72 C73 120.0 . .
C71 C72 C75 119.5(6) . .
C73 C72 C75 120.5(6) . .
C72 C73 H73 120.0 . .
C74 C73 C72 120.0 . .
C74 C73 H73 120.0 . .
C69 C74 H74 120.0 . .
C73 C74 C69 120.0 . .
C73 C74 H74 120.0 . .
C72 C75 Cd2 178.0(7) . .
O7 C75 C72 118.9(9) . .
O7 C75 Cd2 59.8(6) . .
O8 C75 C72 121.6(8) . .
O8 C75 Cd2 59.7(6) . .
O8 C75 O7 119.5(10) . .
C77 C76 C52 121.9(9) . .
C81 C76 C52 122.7(10) . .
C81 C76 C77 115.2(10) . .
C76 C77 H77 119.2 . .
C78 C77 C76 121.7(9) . .
C78 C77 H77 119.2 . .
C77 C78 H78 119.0 . .
C77 C78 C79 121.9(11) . .
C79 C78 H78 119.0 . .
C78 C79 C89 121.1(11) . 7_576
C80 C79 C78 116.8(10) . .
C80 C79 C89 122.1(10) . 7_576
C79 C80 H80 118.4 . .
C79 C80 C81 123.3(10) . .
C81 C80 H80 118.4 . .
C76 C81 C80 120.9(11) . .
C76 C81 H81 119.5 . .
C80 C81 H81 119.5 . .
C83 C82 C57 120.9(9) . .
C87 C82 C57 121.8(9) . .
C87 C82 C83 117.3(11) . .
C82 C83 H83 119.4 . .
C84 C83 C82 121.2(10) . .
C84 C83 H83 119.4 . .
C83 C84 H84 119.4 . .
C83 C84 C85 121.2(10) . .
C85 C84 H84 119.4 . .
C84 C85 C88 122.7(11) . .
C86 C85 C84 117.6(11) . .
C86 C85 C88 119.5(11) . .
C85 C86 H86 119.1 . .
C87 C86 C85 121.8(10) . .
C87 C86 H86 119.1 . .
C82 C87 H87 119.6 . .
C86 C87 C82 120.8(10) . .
C86 C87 H87 119.6 . .
O11 C88 C85 121.0(13) . .
O11 C88 O12 122.6(15) . .
O12 C88 C85 116.4(12) . .
C79 C89 Cd1 167.4(8) 7_575 .
O13 C89 C79 116.9(13) . 7_575
O13 C89 Cd1 57.6(6) . .
O14 C89 C79 121.3(10) . 7_575
O14 C89 Cd1 64.2(6) . .
O14 C89 O13 121.5(11) . .
C94 C90 Cd2 170.8(6) 7_586 .
O16 C90 C94 120.3(8) . 7_586
O16 C90 Cd2 65.3(5) . .
O16 C90 O17 123.0(9) . .
O17 C90 C94 116.4(9) . 7_586
O17 C90 Cd2 59.4(5) . .
C92 C91 C1 120.0(9) . .
C96 C91 C1 121.4(8) . .
C96 C91 C92 118.4(9) . .
C91 C92 H92 120.3 . .
C93 C92 C91 119.4(10) . .
C93 C92 H92 120.3 . .
C92 C93 H93 118.8 . .
C94 C93 C92 122.4(8) . .
C94 C93 H93 118.8 . .
C93 C94 C90 122.7(8) . 7_585
C93 C94 C95 119.2(9) . .
C95 C94 C90 118.1(9) . 7_585
C94 C95 H95 121.2 . .
C96 C95 C94 117.7(9) . .
C96 C95 H95 121.2 . .
C91 C96 C95 122.9(8) . .
C91 C96 H96 118.6 . .
C95 C96 H96 118.6 . .
C27 Cd1 C89 99.2(3) . .
O3 Cd1 C27 28.0(3) . .
O3 Cd1 C89 89.6(3) . .
O3 Cd1 O4 56.4(2) . .
O3 Cd1 O9 87.7(3) . .
O3 Cd1 O14 88.2(3) . .
O4 Cd1 C27 28.4(3) . .
O4 Cd1 C89 106.6(3) . .
O4 Cd1 O9 82.1(3) . .
O4 Cd1 O14 83.2(3) . .
O9 Cd1 C27 84.0(3) . .
O9 Cd1 C89 167.3(4) . .
O10 Cd1 C27 115.3(3) . .
O10 Cd1 C89 113.8(3) . .
O10 Cd1 O3 96.2(3) . .
O10 Cd1 O4 130.8(3) . .
O10 Cd1 O9 54.3(3) . .
O10 Cd1 O13 86.4(3) . .
O10 Cd1 O14 141.1(3) . .
O13 Cd1 C27 113.9(3) . .
O13 Cd1 C89 27.4(3) . .
O13 Cd1 O3 93.7(3) . .
O13 Cd1 O4 130.4(3) . .
O13 Cd1 O9 140.6(3) . .
O13 Cd1 O14 54.7(3) . .
O14 Cd1 C27 85.4(3) . .
O14 Cd1 C89 27.4(3) . .
O14 Cd1 O9 164.5(3) . .
O15 Cd1 C27 125.6(3) . .
O15 Cd1 C89 97.5(3) . .
O15 Cd1 O3 153.5(3) . .
O15 Cd1 O4 97.2(3) . .
O15 Cd1 O9 90.4(3) . .
O15 Cd1 O10 104.1(3) . .
O15 Cd1 O13 104.2(3) . .
O15 Cd1 O14 86.6(3) . .
C75 Cd2 C34 96.4(3) . .
C90 Cd2 C34 140.7(3) . .
C90 Cd2 C75 98.7(3) . .
O1 Cd2 C34 27.7(3) . .
O1 Cd2 C75 113.8(3) . .
O1 Cd2 C90 114.0(3) . .
O1 Cd2 O2 53.9(2) . .
O1 Cd2 O7 129.0(2) . .
O1 Cd2 O8 95.4(3) . .
O1 Cd2 O16 140.5(2) . .
O1 Cd2 O17 86.1(2) . .
O2 Cd2 C34 26.6(2) . .
O2 Cd2 C75 83.5(3) . .
O2 Cd2 C90 166.8(2) . .
O7 Cd2 C34 103.5(2) . .
O7 Cd2 C75 28.6(3) . .
O7 Cd2 C90 107.1(3) . .
O7 Cd2 O2 81.0(2) . .
O7 Cd2 O16 85.7(2) . .
O8 Cd2 C34 88.3(3) . .
O8 Cd2 C75 27.4(3) . .
O8 Cd2 C90 88.8(3) . .
O8 Cd2 O2 87.5(2) . .
O8 Cd2 O7 56.0(2) . .
O8 Cd2 O16 89.7(2) . .
O16 Cd2 C34 167.4(3) . .
O16 Cd2 C75 87.5(3) . .
O16 Cd2 C90 26.8(2) . .
O16 Cd2 O2 165.6(2) . .
O17 Cd2 C34 113.4(3) . .
O17 Cd2 C75 115.0(3) . .
O17 Cd2 C90 28.1(3) . .
O17 Cd2 O2 140.0(2) . .
O17 Cd2 O7 132.3(2) . .
O17 Cd2 O8 94.8(3) . .
O17 Cd2 O16 54.4(2) . .
O18 Cd2 C34 97.2(3) . .
O18 Cd2 C75 125.5(3) . .
O18 Cd2 C90 102.9(3) . .
O18 Cd2 O1 101.7(3) . .
O18 Cd2 O2 86.0(2) . .
O18 Cd2 O7 96.9(3) . .
O18 Cd2 O8 152.9(3) . .
O18 Cd2 O16 90.2(2) . .
O18 Cd2 O17 107.0(3) . .
C12 N1 Ni1 126.6(7) . .
C15 N1 C12 104.7(8) . .
C15 N1 Ni1 127.2(6) . .
C7 N2 C10 107.4(8) . .
C7 N2 Ni1 125.4(7) . .
C10 N2 Ni1 125.7(7) . .
C2 N3 Ni1 125.4(7) . .
C5 N3 C2 107.7(8) . .
C5 N3 Ni1 125.8(6) . .
C17 N4 Ni1 124.2(6) . .
C20 N4 C17 107.7(8) . .
C20 N4 Ni1 127.0(7) . .
C43 N5 C46 105.6(9) . .
C43 N5 Ni2 127.4(8) . .
C46 N5 Ni2 125.6(7) . .
C48 N6 Ni2 124.6(7) . .
C51 N6 C48 107.2(9) . .
C51 N6 Ni2 126.9(7) . .
C53 N7 Ni2 127.1(7) . .
C56 N7 C53 105.5(9) . .
C56 N7 Ni2 126.3(7) . .
C58 N8 Ni2 127.3(8) . .
C61 N8 C58 106.2(10) . .
C61 N8 Ni2 125.8(8) . .
N1 Ni1 N4 89.7(4) . .
N2 Ni1 N1 90.4(3) . .
N2 Ni1 N3 90.2(4) . .
N2 Ni1 N4 176.2(4) . .
N3 Ni1 N1 178.0(4) . .
N3 Ni1 N4 89.7(3) . .
N5 Ni2 N6 91.2(4) . .
N5 Ni2 N7 175.2(4) . .
N7 Ni2 N6 89.0(4) . .
N8 Ni2 N5 90.6(4) . .
N8 Ni2 N6 177.6(4) . .
N8 Ni2 N7 89.3(4) . .
C34 O1 Cd2 96.1(6) . .
C34 O2 Cd2 86.7(5) . .
C27 O3 Cd1 90.5(7) . .
C27 O4 Cd1 89.7(6) . .
C75 O7 Cd2 91.6(6) . .
C75 O8 Cd2 92.9(6) . .
C68 O9 Cd1 88.8(6) . .
C68 O10 Cd1 95.9(7) . .
C89 O13 Cd1 95.0(8) . .
C89 O14 Cd1 88.4(6) . .
Cd1 O15 H15A 113.3 . .
Cd1 O15 H15B 112.2 . .
H15A O15 H15B 106.4 . .
C90 O16 Cd2 87.9(5) . .
C90 O17 Cd2 92.5(6) . .
Cd2 O18 H18A 110.3 . .
Cd2 O18 H18B 108.9 . .
H18A O18 H18B 109.0 . .

loop_
_geom_bond_atom_site_label_1
_geom_bond_atom_site_label_2
_geom_bond_distance
_geom_bond_site_symmetry_2
C1 C2 1.386(14) .
C1 C20 1.387(14) .
C1 C91 1.515(14) .
C2 C3 1.469(14) .
C2 N3 1.394(12) .
C3 H3 0.9500 .
C3 C4 1.355(14) .
C4 H4 0.9500 .
C4 C5 1.459(15) .
C5 C6 1.395(15) .
C5 N3 1.357(12) .
C6 C7 1.465(15) .
C6 C21 1.457(15) .
C7 C8 1.498(14) .
C7 N2 1.344(13) .
C8 H8 0.9500 .
C8 C9 1.333(15) .
C9 H9 0.9500 .
C9 C10 1.475(13) .
C10 C11 1.383(14) .
C10 N2 1.396(12) .
C11 C12 1.417(14) .
C11 C28 1.500(13) .
C12 C13 1.409(14) .
C12 N1 1.372(12) .
C13 H13 0.9500 .
C13 C14 1.330(13) .
C14 H14 0.9500 .
C14 C15 1.443(14) .
C15 C16 1.422(15) .
C15 N1 1.368(12) .
C16 C17 1.434(15) .
C16 C35 1.485(13) .
C17 C18 1.473(14) .
C17 N4 1.384(12) .
C18 H18 0.9500 .
C18 C19 1.342(13) .
C19 H19 0.9500 .
C19 C20 1.386(13) .
C20 N4 1.371(12) .
C25 H25 0.9500 .
C25 C24 1.3900 .
C25 C26 1.3900 .
C24 C23 1.3900 .
C24 C27 1.509(12) .
C23 H23 0.9500 .
C23 C22 1.3900 .
C22 H22 0.9500 .
C22 C21 1.3900 .
C21 C26 1.3900 .
C26 H26 0.9500 .
C27 Cd1 2.675(11) .
C27 O3 1.256(13) .
C27 O4 1.271(12) .
C28 C29 1.385(13) .
C28 C33 1.406(13) .
C29 H29 0.9500 .
C29 C30 1.373(13) .
C30 H30 0.9500 .
C30 C31 1.379(12) .
C31 C32 1.349(14) .
C31 C34 1.509(13) .
C32 H32 0.9500 .
C32 C33 1.364(14) .
C33 H33 0.9500 .
C34 Cd2 2.735(9) .
C34 O1 1.280(11) .
C34 O2 1.225(11) .
C36 H36 0.9500 .
C36 C37 1.3900 .
C36 C35 1.3900 .
C37 H37 0.9500 .
C37 C38 1.3900 .
C38 C39 1.3900 .
C38 C41 1.471(17) .
C39 H39 0.9500 .
C39 C40 1.3900 .
C40 H40 0.9500 .
C40 C35 1.3900 .
C41 O5 1.289(19) .
C41 O6 1.240(18) .
C42 C43 1.441(15) .
C42 C61 1.394(15) .
C42 C62 1.468(14) .
C43 C44 1.453(14) .
C43 N5 1.353(14) .
C44 H44 0.9500 .
C44 C45 1.365(17) .
C45 H45 0.9500 .
C45 C46 1.447(16) .
C46 C47 1.399(16) .
C46 N5 1.392(14) .
C47 C48 1.379(15) .
C47 C69 1.527(12) .
C48 C49 1.459(16) .
C48 N6 1.367(13) .
C49 H49 0.9500 .
C49 C50 1.380(16) .
C50 H50 0.9500 .
C50 C51 1.450(15) .
C51 C52 1.405(14) .
C51 N6 1.349(13) .
C52 C53 1.400(14) .
C52 C76 1.470(15) .
C53 C54 1.447(15) .
C53 N7 1.404(14) .
C54 H54 0.9500 .
C54 C55 1.375(16) .
C55 H55 0.9500 .
C55 C56 1.461(15) .
C56 C57 1.394(15) .
C56 N7 1.391(13) .
C57 C58 1.401(15) .
C57 C82 1.469(16) .
C58 C59 1.440(15) .
C58 N8 1.394(13) .
C59 H59 0.9500 .
C59 C60 1.393(16) .
C60 H60 0.9500 .
C60 C61 1.466(15) .
C61 N8 1.382(14) .
C62 C63 1.398(14) .
C62 C67 1.399(14) .
C63 H63 0.9500 .
C63 C64 1.356(14) .
C64 H64 0.9500 .
C64 C65 1.384(14) .
C65 C66 1.406(16) .
C65 C68 1.461(16) .
C66 H66 0.9500 .
C66 C67 1.379(16) .
C67 H67 0.9500 .
C68 O9 1.252(13) .
C68 O10 1.293(12) .
C69 C70 1.3900 .
C69 C74 1.3900 .
C70 H70 0.9500 .
C70 C71 1.3900 .
C71 H71 0.9500 .
C71 C72 1.3900 .
C72 C73 1.3900 .
C72 C75 1.487(13) .
C73 H73 0.9500 .
C73 C74 1.3900 .
C74 H74 0.9500 .
C75 Cd2 2.713(12) .
C75 O7 1.301(12) .
C75 O8 1.251(13) .
C76 C77 1.419(15) .
C76 C81 1.397(14) .
C77 H77 0.9500 .
C77 C78 1.387(15) .
C78 H78 0.9500 .
C78 C79 1.388(13) .
C79 C80 1.344(16) .
C79 C89 1.461(16) 7_576
C80 H80 0.9500 .
C80 C81 1.409(16) .
C81 H81 0.9500 .
C82 C83 1.428(14) .
C82 C87 1.418(14) .
C83 H83 0.9500 .
C83 C84 1.390(16) .
C84 H84 0.9500 .
C84 C85 1.415(16) .
C85 C86 1.409(16) .
C85 C88 1.470(18) .
C86 H86 0.9500 .
C86 C87 1.396(16) .
C87 H87 0.9500 .
C88 O11 1.213(15) .
C88 O12 1.231(16) .
C89 C79 1.461(16) 7_575
C89 Cd1 2.753(11) .
C89 O13 1.271(13) .
C89 O14 1.267(16) .
C90 C94 1.544(13) 7_586
C90 Cd2 2.705(9) .
C90 O16 1.218(11) .
C90 O17 1.274(11) .
C91 C92 1.411(12) .
C91 C96 1.361(14) .
C92 H92 0.9500 .
C92 C93 1.364(15) .
C93 H93 0.9500 .
C93 C94 1.344(15) .
C94 C90 1.544(13) 7_585
C94 C95 1.435(12) .
C95 H95 0.9500 .
C95 C96 1.369(13) .
C96 H96 0.9500 .
Cd1 O3 2.351(9) .
Cd1 O4 2.360(7) .
Cd1 O9 2.494(7) .
Cd1 O10 2.318(8) .
Cd1 O13 2.333(9) .
Cd1 O14 2.478(8) .
Cd1 O15 2.222(9) .
Cd2 O1 2.285(7) .
Cd2 O2 2.517(6) .
Cd2 O7 2.346(7) .
Cd2 O8 2.345(7) .
Cd2 O16 2.459(6) .
Cd2 O17 2.331(8) .
Cd2 O18 2.242(8) .
N1 Ni1 2.019(9) .
N2 Ni1 1.998(8) .
N3 Ni1 2.013(9) .
N4 Ni1 2.048(9) .
N5 Ni2 2.010(9) .
N6 Ni2 2.030(10) .
N7 Ni2 2.017(10) .
N8 Ni2 1.990(11) .
O15 H15A 0.9236 .
O15 H15B 0.9195 .
O18 H18A 0.8790 .
O18 H18B 0.8788 .
